data_1553510
loop_
_publ_author_name
'Cordero, F. M.'
'Vurchio, C.'
'Faggi, C.'
'Brandi, A.'

_publ_section_title
;
 Configuration-guided reactions: the case of highly decorated
 spiro[cyclopropane-1,2&#x2032;(3&#x2032;H)-pyrrolo[1,2-b]isoxazole]
 derivatives en route to polyhydroxyindolizidines
;
_journal_issue 12
_journal_name_full 'Organic Chemistry Frontiers'
_journal_page_first 1651
_journal_paper_doi 10.1039/C6QO00410E
_journal_volume 3
_journal_year 2016
_chemical_absolute_configuration syn
_chemical_formula_moiety 'C13 H21 N O3'
_chemical_formula_sum 'C13 H21 N O3'
_chemical_formula_weight 239.31
_chemical_name_systematic
;
(4aS,7R,8S,8aR)-8-(tert-butoxy)hexahydro-1,7-methanopyrano
[4,3-b]pyridin-4(7H)-one
;
_space_group_crystal_system orthorhombic
_space_group_IT_number 19
_space_group_name_Hall 'P 2ac 2ab'
_space_group_name_H-M_alt 'P 21 21 21'
_atom_sites_solution_hydrogens geom
_audit_conform_dict_location ftp://ftp.iucr.org/pub/cif_core.dic
_audit_conform_dict_name cif_core.dic
_audit_conform_dict_version 2.4.3
_audit_creation_date
;
'Tue Sep 08 12:57:44 2015'
;
_audit_creation_method 'WinGX routine CIF_UPDATE'
_audit_update_record
;
2016-07-28 deposited with the CCDC.
2016-09-13 downloaded from the CCDC.
;
_cell_angle_alpha 90
_cell_angle_beta 90
_cell_angle_gamma 90
_cell_formula_units_Z 4
_cell_length_a 6.0780(2)
_cell_length_b 10.2040(3)
_cell_length_c 19.9570(6)
_cell_measurement_reflns_used 2255
_cell_measurement_temperature 100(2)
_cell_measurement_theta_max 70.2180
_cell_measurement_theta_min 6.1820
_cell_volume 1237.73(7)
_computing_cell_refinement
;
CrysAlisPro, Agilent Technologies,
Version 1.171.37.35g (release 09-12-2014 CrysAlis171 .NET)
(compiled Dec  9 2014,15:38:47)
;
_computing_data_collection
;
CrysAlisPro, Agilent Technologies,
Version 1.171.37.35g (release 09-12-2014 CrysAlis171 .NET)
(compiled Dec  9 2014,15:38:47)
;
_computing_data_reduction
;
CrysAlisPro, Agilent Technologies,
Version 1.171.37.35g (release 09-12-2014 CrysAlis171 .NET)
(compiled Dec  9 2014,15:38:47)
;
_computing_molecular_graphics 'Ortep for Windows (Farrugia, 2012)'
_computing_publication_material 'WinGX publication routines (Farrugia, 2012)'
_computing_structure_refinement 'SHELXL-2014/6 (Sheldrick, 2014)'
_computing_structure_solution 'SIR2004 J.Appl.Cryst.38,381-388'
_diffrn_ambient_temperature 100(2)
_diffrn_detector_area_resol_mean 8.1241
_diffrn_measured_fraction_theta_full 0.983
_diffrn_measured_fraction_theta_max 0.959
_diffrn_measurement_details
;
#__ type_ start__ end____ width___ exp.time_
  1 omega  -75.00   30.00   1.0000    1.0000
omega____ theta____ kappa____ phi______ frames
    -      -46.2824   19.0000 -180.0000 105

#__ type_ start__ end____ width___ exp.time_
  2 omega   73.00  118.00   1.0000    1.0000
omega____ theta____ kappa____ phi______ frames
    -       46.2824  125.0000 -150.0000 45

#__ type_ start__ end____ width___ exp.time_
  3 omega  -69.00  -17.00   1.0000    2.5000
omega____ theta____ kappa____ phi______ frames
    -      -90.0000   30.0000  120.0000 52

#__ type_ start__ end____ width___ exp.time_
  4 omega   16.00  109.00   1.0000    2.5000
omega____ theta____ kappa____ phi______ frames
    -       96.6919  -94.0000   90.0000 93

#__ type_ start__ end____ width___ exp.time_
  5 omega   28.00   74.00   1.0000    2.5000
omega____ theta____ kappa____ phi______ frames
    -       96.6919  -45.0000 -120.0000 46

#__ type_ start__ end____ width___ exp.time_
  6 omega   39.00   66.00   1.0000    2.5000
omega____ theta____ kappa____ phi______ frames
    -       96.6919  -30.0000  -30.0000 27

#__ type_ start__ end____ width___ exp.time_
  7 omega   29.00   61.00   1.0000    2.5000
omega____ theta____ kappa____ phi______ frames
    -       96.6919  -45.0000   90.0000 32

#__ type_ start__ end____ width___ exp.time_
  8 omega   25.00   58.00   1.0000    2.5000
omega____ theta____ kappa____ phi______ frames
    -       96.6919  -30.0000 -150.0000 33

;
_diffrn_measurement_device 'four-circle diffractometer'
_diffrn_measurement_device_type 'Xcalibur, Onyx'
_diffrn_measurement_method '\w scans'
_diffrn_radiation_monochromator graphite
_diffrn_radiation_type CuK\a
_diffrn_radiation_wavelength 1.54178
_diffrn_reflns_av_R_equivalents 0.0362
_diffrn_reflns_av_unetI/netI 0.0472
_diffrn_reflns_Laue_measured_fraction_full 0.983
_diffrn_reflns_Laue_measured_fraction_max 0.959
_diffrn_reflns_limit_h_max 2
_diffrn_reflns_limit_h_min -7
_diffrn_reflns_limit_k_max 12
_diffrn_reflns_limit_k_min -10
_diffrn_reflns_limit_l_max 24
_diffrn_reflns_limit_l_min -20
_diffrn_reflns_number 3991
_diffrn_reflns_theta_full 67.679
_diffrn_reflns_theta_max 70.378
_diffrn_reflns_theta_min 4.867
_diffrn_source 'Enhance (Cu) X-ray Source'
_exptl_absorpt_coefficient_mu 0.733
_exptl_absorpt_correction_T_max 0.9782
_exptl_absorpt_correction_T_min 0.9605
_exptl_absorpt_correction_type multi-scan
_exptl_absorpt_process_details
;
CrysAlisPro, Agilent Technologies,
Version 1.171.37.35g (release 09-12-2014 CrysAlis171 .NET)
(compiled Dec  9 2014,15:38:47)
Empirical absorption correction using spherical harmonics,
 implemented in SCALE3 ABSPACK scaling algorithm.
;
_exptl_crystal_colour white
_exptl_crystal_density_diffrn 1.284
_exptl_crystal_density_method 'not measured'
_exptl_crystal_description prismatic
_exptl_crystal_F_000 520
_exptl_crystal_size_max 0.07
_exptl_crystal_size_mid 0.04
_exptl_crystal_size_min 0.03
_refine_diff_density_max 0.186
_refine_diff_density_min -0.177
_refine_diff_density_rms 0.042
_refine_ls_abs_structure_details
;
 Flack x determined using 475 quotients [(I+)-(I-)]/[(I+)+(I-)]
 (Parsons, Flack and Wagner, Acta Cryst. B69 (2013) 249-259).
;
_refine_ls_abs_structure_Flack 0.4(2)
_refine_ls_extinction_method none
_refine_ls_goodness_of_fit_ref 1.070
_refine_ls_hydrogen_treatment constr
_refine_ls_matrix_type full
_refine_ls_number_parameters 154
_refine_ls_number_reflns 1946
_refine_ls_number_restraints 0
_refine_ls_restrained_S_all 1.070
_refine_ls_R_factor_all 0.0518
_refine_ls_R_factor_gt 0.0401
_refine_ls_shift/su_max 0.000
_refine_ls_shift/su_mean 0.000
_refine_ls_structure_factor_coef Fsqd
_refine_ls_weighting_details 'w=1/[\s^2^(Fo^2^)+(0.0456P)^2^+0.0713P] where P=(Fo^2^+2Fc^2^)/3'
_refine_ls_weighting_scheme calc
_refine_ls_wR_factor_gt 0.0900
_refine_ls_wR_factor_ref 0.0961
_reflns_Friedel_coverage 0.441
_reflns_Friedel_fraction_full 0.651
_reflns_Friedel_fraction_max 0.614
_reflns_number_gt 1675
_reflns_number_total 1946
_reflns_threshold_expression 'I > 2\s(I)'
_cod_data_source_file c6qo00410e2.cif
_cod_data_source_block 24
_cod_database_code 1553510
_shelx_space_group_comment
;
The symmetry employed for this shelxl refinement is uniquely defined
by the following loop, which should always be used as a source of
symmetry information in preference to the above space-group names.
They are only intended as comments.
;
_shelxl_version_number 2014/6

loop_
_space_group_symop_operation_xyz
'x, y, z'
'-x+1/2, -y, z+1/2'
'x+1/2, -y+1/2, -z'
'-x, y+1/2, -z+1/2'

loop_
_atom_site_label
_atom_site_type_symbol
_atom_site_fract_x
_atom_site_fract_y
_atom_site_fract_z
_atom_site_U_iso_or_equiv
_atom_site_adp_type
_atom_site_occupancy
_atom_site_site_symmetry_order
_atom_site_calc_flag
_atom_site_refinement_flags_posn
_atom_site_refinement_flags_adp
N1 N 0.7690(4) 0.8732(2) -0.02747(11) 0.0199(5) Uani 1 1 d . .
O1 O 0.8156(4) 1.17688(19) -0.04332(9) 0.0248(5) Uani 1 1 d . .
O2 O 0.3043(3) 0.9709(2) -0.17310(10) 0.0337(5) Uani 1 1 d . .
O3 O 0.6822(3) 0.9738(2) 0.10250(9) 0.0229(5) Uani 1 1 d . .
C1 C 0.5705(4) 0.9526(3) -0.01329(13) 0.0188(6) Uani 1 1 d . .
H1 H 0.4484 0.8973 0.0019 0.023 Uiso 1 1 calc R U
C2 C 0.6468(4) 1.0445(3) 0.04191(13) 0.0201(6) Uani 1 1 d . .
H2 H 0.5454 1.1181 0.0482 0.024 Uiso 1 1 calc R U
C3 C 0.8653(5) 1.0880(3) 0.01079(14) 0.0228(6) Uani 1 1 d . .
H3 H 0.9606 1.1295 0.0442 0.027 Uiso 1 1 calc R U
C4 C 0.9605(4) 0.9578(3) -0.01274(14) 0.0230(6) Uani 1 1 d . .
H4A H 1.0496 0.9701 -0.0526 0.028 Uiso 1 1 calc R U
H4B H 1.0513 0.9190 0.0220 0.028 Uiso 1 1 calc R U
C5 C 0.7721(5) 0.8106(3) -0.09420(14) 0.0249(6) Uani 1 1 d . .
H5A H 0.8264 0.7216 -0.0899 0.030 Uiso 1 1 calc R U
H5B H 0.8725 0.8581 -0.1231 0.030 Uiso 1 1 calc R U
C6 C 0.5438(5) 0.8077(3) -0.12660(15) 0.0284(7) Uani 1 1 d . .
H6A H 0.5565 0.7722 -0.1715 0.034 Uiso 1 1 calc R U
H6B H 0.4494 0.7497 -0.1010 0.034 Uiso 1 1 calc R U
C7 C 0.4379(4) 0.9414(3) -0.13035(14) 0.0241(7) Uani 1 1 d . .
C8 C 0.5048(4) 1.0343(3) -0.07486(13) 0.0203(6) Uani 1 1 d . .
H8 H 0.3815 1.0920 -0.0635 0.024 Uiso 1 1 calc R U
C9 C 0.7029(5) 1.1164(3) -0.09746(14) 0.0227(6) Uani 1 1 d . .
H9A H 0.8048 1.0604 -0.1215 0.027 Uiso 1 1 calc R U
H9B H 0.6526 1.1837 -0.1282 0.027 Uiso 1 1 calc R U
C10 C 0.5991(5) 1.0336(3) 0.16371(14) 0.0228(6) Uani 1 1 d . .
C11 C 0.6692(5) 0.9386(3) 0.21781(14) 0.0309(8) Uani 1 1 d . .
H11A H 0.6208 0.9702 0.2606 0.046 Uiso 1 1 calc R U
H11B H 0.6046 0.8543 0.2093 0.046 Uiso 1 1 calc R U
H11C H 0.8266 0.9308 0.2178 0.046 Uiso 1 1 calc R U
C12 C 0.7015(5) 1.1681(3) 0.17473(15) 0.0292(7) Uani 1 1 d . .
H12A H 0.6445 1.2056 0.2153 0.044 Uiso 1 1 calc R U
H12B H 0.8584 1.1594 0.1783 0.044 Uiso 1 1 calc R U
H12C H 0.6664 1.2241 0.1376 0.044 Uiso 1 1 calc R U
C13 C 0.3487(5) 1.0439(3) 0.16135(15) 0.0257(7) Uani 1 1 d . .
H13A H 0.2964 1.0835 0.2020 0.039 Uiso 1 1 calc R U
H13B H 0.3059 1.0968 0.1238 0.039 Uiso 1 1 calc R U
H13C H 0.2864 0.9579 0.1568 0.039 Uiso 1 1 calc R U

loop_
_atom_site_aniso_label
_atom_site_aniso_U_11
_atom_site_aniso_U_22
_atom_site_aniso_U_33
_atom_site_aniso_U_23
_atom_site_aniso_U_13
_atom_site_aniso_U_12
N1 0.0171(11) 0.0241(12) 0.0186(11) -0.0019(10) -0.0016(10) 0.0008(10)
O1 0.0313(10) 0.0253(10) 0.0176(9) 0.0024(9) -0.0022(9) -0.0058(10)
O2 0.0308(11) 0.0457(12) 0.0245(10) 0.0009(11) -0.0105(10) 0.0028(11)
O3 0.0274(10) 0.0277(10) 0.0137(9) 0.0014(9) 0.0020(8) 0.0065(9)
C1 0.0144(12) 0.0248(14) 0.0172(13) 0.0029(13) 0.0003(11) -0.0004(12)
C2 0.0235(14) 0.0230(14) 0.0137(12) 0.0024(13) -0.0005(11) 0.0044(13)
C3 0.0244(14) 0.0282(14) 0.0159(13) 0.0010(13) -0.0036(12) -0.0040(12)
C4 0.0156(12) 0.0326(15) 0.0207(13) 0.0022(14) 0.0017(11) -0.0010(13)
C5 0.0314(16) 0.0228(13) 0.0206(13) -0.0017(13) -0.0006(13) 0.0044(13)
C6 0.0364(16) 0.0262(15) 0.0228(15) 0.0003(14) -0.0045(14) -0.0032(14)
C7 0.0201(13) 0.0327(16) 0.0195(14) 0.0052(14) -0.0015(13) -0.0047(13)
C8 0.0186(13) 0.0236(13) 0.0188(13) 0.0033(12) 0.0005(11) 0.0001(13)
C9 0.0251(14) 0.0245(14) 0.0185(13) 0.0021(13) -0.0041(13) -0.0013(13)
C10 0.0240(13) 0.0305(14) 0.0139(12) -0.0035(14) 0.0031(11) 0.0032(14)
C11 0.0319(16) 0.0433(19) 0.0176(13) 0.0028(14) 0.0031(13) 0.0064(16)
C12 0.0241(14) 0.0366(16) 0.0267(14) -0.0059(15) 0.0020(15) -0.0020(14)
C13 0.0267(14) 0.0279(14) 0.0225(14) -0.0005(13) 0.0003(12) 0.0007(13)

loop_
_atom_type_symbol
_atom_type_description
_atom_type_scat_dispersion_real
_atom_type_scat_dispersion_imag
_atom_type_scat_source
C C 0.0181 0.0091 'International Tables Vol C Tables 4.2.6.8 and 6.1.1.4'
H H 0.0000 0.0000 'International Tables Vol C Tables 4.2.6.8 and 6.1.1.4'
N N 0.0311 0.0180 'International Tables Vol C Tables 4.2.6.8 and 6.1.1.4'
O O 0.0492 0.0322 'International Tables Vol C Tables 4.2.6.8 and 6.1.1.4'

loop_
_geom_angle_atom_site_label_1
_geom_angle_atom_site_label_2
_geom_angle_atom_site_label_3
_geom_angle
C5 N1 C4 114.9(2)
C5 N1 C1 114.8(2)
C4 N1 C1 106.5(2)
C9 O1 C3 113.4(2)
C2 O3 C10 116.60(19)
N1 C1 C2 103.2(2)
N1 C1 C8 110.8(2)
C2 C1 C8 108.9(2)
N1 C1 H1 111.2
C2 C1 H1 111.2
C8 C1 H1 111.2
O3 C2 C1 110.5(2)
O3 C2 C3 111.1(2)
C1 C2 C3 98.6(2)
O3 C2 H2 112.0
C1 C2 H2 112.0
C3 C2 H2 112.0
O1 C3 C4 113.4(2)
O1 C3 C2 107.7(2)
C4 C3 C2 101.6(2)
O1 C3 H3 111.2
C4 C3 H3 111.2
C2 C3 H3 111.2
N1 C4 C3 105.7(2)
N1 C4 H4A 110.6
C3 C4 H4A 110.6
N1 C4 H4B 110.6
C3 C4 H4B 110.6
H4A C4 H4B 108.7
N1 C5 C6 112.2(2)
N1 C5 H5A 109.2
C6 C5 H5A 109.2
N1 C5 H5B 109.2
C6 C5 H5B 109.2
H5A C5 H5B 107.9
C7 C6 C5 113.0(2)
C7 C6 H6A 109.0
C5 C6 H6A 109.0
C7 C6 H6B 109.0
C5 C6 H6B 109.0
H6A C6 H6B 107.8
O2 C7 C6 122.9(3)
O2 C7 C8 122.6(3)
C6 C7 C8 114.5(2)
C7 C8 C9 109.7(2)
C7 C8 C1 108.4(2)
C9 C8 C1 109.1(2)
C7 C8 H8 109.9
C9 C8 H8 109.9
C1 C8 H8 109.9
O1 C9 C8 113.1(2)
O1 C9 H9A 109.0
C8 C9 H9A 109.0
O1 C9 H9B 109.0
C8 C9 H9B 109.0
H9A C9 H9B 107.8
O3 C10 C11 103.4(2)
O3 C10 C12 110.9(2)
C11 C10 C12 111.1(2)
O3 C10 C13 110.4(2)
C11 C10 C13 110.3(3)
C12 C10 C13 110.5(3)
C10 C11 H11A 109.5
C10 C11 H11B 109.5
H11A C11 H11B 109.5
C10 C11 H11C 109.5
H11A C11 H11C 109.5
H11B C11 H11C 109.5
C10 C12 H12A 109.5
C10 C12 H12B 109.5
H12A C12 H12B 109.5
C10 C12 H12C 109.5
H12A C12 H12C 109.5
H12B C12 H12C 109.5
C10 C13 H13A 109.5
C10 C13 H13B 109.5
H13A C13 H13B 109.5
C10 C13 H13C 109.5
H13A C13 H13C 109.5
H13B C13 H13C 109.5

loop_
_geom_bond_atom_site_label_1
_geom_bond_atom_site_label_2
_geom_bond_distance
N1 C5 1.477(3)
N1 C4 1.478(4)
N1 C1 1.480(3)
O1 C9 1.420(3)
O1 C3 1.442(3)
O2 C7 1.216(3)
O3 C2 1.424(3)
O3 C10 1.456(3)
C1 C2 1.519(4)
C1 C8 1.538(4)
C1 H1 0.9800
C2 C3 1.532(4)
C2 H2 0.9800
C3 C4 1.524(4)
C3 H3 0.9800
C4 H4A 0.9700
C4 H4B 0.9700
C5 C6 1.531(4)
C5 H5A 0.9700
C5 H5B 0.9700
C6 C7 1.510(4)
C6 H6A 0.9700
C6 H6B 0.9700
C7 C8 1.513(4)
C8 C9 1.534(4)
C8 H8 0.9800
C9 H9A 0.9700
C9 H9B 0.9700
C10 C11 1.513(4)
C10 C12 1.523(4)
C10 C13 1.526(4)
C11 H11A 0.9600
C11 H11B 0.9600
C11 H11C 0.9600
C12 H12A 0.9600
C12 H12B 0.9600
C12 H12C 0.9600
C13 H13A 0.9600
C13 H13B 0.9600
C13 H13C 0.9600
